data_9014495
loop_
_publ_author_name
'Pekov, I. V.'
'Chukanov, N. V.'
'Britvin, S. N.'
'Kabalov, Y. K.'
'Gottlicher, J.'
'Yapaskurt, V. O.'
'Zadov, A. E.'
'Krivovichev, S. V.'
'Schuller, W.'
'Ternes, B.'

_publ_section_title
;
 The sulfite anion in ettringite-group minerals: a new mineral species
 hielscherite, Ca3Si(OH)6(SO4)(SO3)*11H2O, and the thaumasite-hielscherite
 solid-solution series
 Note: sample G-3231, single crystal
;
_journal_name_full 'Mineralogical Magazine'
_journal_page_first 1133
_journal_page_last 1152
_journal_paper_doi 10.1180/minmag.2012.076.5.06
_journal_volume 76
_journal_year 2012
_chemical_compound_source 'Graulay basalt quarry, Hillesheim,  Eifel Mountains, Germany'
_chemical_formula_sum 'Ca3 O25 S2 Si'
_chemical_name_mineral Hielscherite
_space_group_IT_number 173
_symmetry_space_group_name_Hall 'P 6c'
_symmetry_space_group_name_H-M 'P 63'
_cell_angle_alpha 90
_cell_angle_beta 90
_cell_angle_gamma 120
_cell_length_a 11.106
_cell_length_b 11.106
_cell_length_c 10.492
_cell_formula_units_Z 2
_cell_volume 1120.738
_database_code_amcsd 0019544
_exptl_crystal_density_diffrn 1.815
_cod_original_formula_sum 'Ca3 Si O25 S2'
_cod_database_code 9014495

loop_
_space_group_symop_operation_xyz
x,y,z
x-y,x,1/2+z
-y,x-y,z
-x,-y,1/2+z
-x+y,-x,z
y,-x+y,1/2+z

loop_
_atom_site_label
_atom_site_fract_x
_atom_site_fract_y
_atom_site_fract_z
_atom_site_occupancy
_atom_site_U_iso_or_equiv
Ca 0.80580 0.79500 0.13780 1.00000 0.02622
Si 0.00000 0.00000 0.39000 1.00000 0.01773
O1 0.87700 0.99800 0.99430 1.00000 0.02533
O2 0.01160 0.87350 0.28670 1.00000 0.03546
O3 0.67100 0.66380 0.95810 1.00000 0.03546
O4 0.77100 0.60930 0.64000 1.00000 0.05066
O5 0.85740 0.59830 0.14170 1.00000 0.04179
O6 0.66950 0.64970 0.31700 1.00000 0.05066
S6+1 0.33333 0.66667 0.37420 1.00000 0.02913
OS1A 0.33333 0.66667 0.23700 1.00000 0.05066
OS1B 0.43070 0.62280 0.42100 1.00000 0.05699
S4+2 0.33333 0.66667 0.89560 1.00000 0.05699
O(C,S2) 0.37200 0.80420 0.85030 1.00000 0.04939

loop_
_cod_related_entry_id
_cod_related_entry_database
_cod_related_entry_code
1 AMCSD 0019544
